data_2201969
loop_
_publ_author_name
'Laifa, El Adoui'
'Benali-Cherif, Nourredine'

_publ_section_title
;
 Decacarbonyl(\m~4~-2-thiodithiobenzoato-
 \k^4^C,<i>S,S</i>',<i>S</i>'')bis(trimethyl phosphite)tetrafer
;
_journal_issue 5
_journal_name_full 'Acta Crystallographica Section E'
_journal_page_first m283
_journal_page_last m285
_journal_paper_doi 10.1107/S1600536803008638
_journal_volume 59
_journal_year 2003
_chemical_formula_iupac '[Fe4 (C3 H9 O3 P)2 (C7 H4 S3) (CO )10]'
_chemical_formula_moiety 'C23 H22 Fe4 O16 P2 S3'
_chemical_formula_structural 'FE4 S3 P2 C23 O16 H22'
_chemical_formula_sum 'C23 H22 Fe4 O16 P2 S3'
_chemical_formula_weight 935.96
_chemical_melting_point 172
_chemical_name_common
;
Decacarbonyl(\m~4~-2-thiodithiobenzoato-
\k^4^C,S,S',S'')bis(trimethyl phosphite)tetrafer
;
_space_group_IT_number 14
_symmetry_cell_setting monoclinic
_symmetry_space_group_name_Hall '-P 2ybc'
_symmetry_space_group_name_H-M 'P 1 21/c 1'
_atom_sites_solution_hydrogens geom
_atom_sites_solution_primary direct
_atom_sites_solution_secondary difmap
_cell_angle_alpha 90.0
_cell_angle_beta 96.529(3)
_cell_angle_gamma 90.0
_cell_formula_units_Z 4
_cell_length_a 16.4390(2)
_cell_length_b 8.9990(3)
_cell_length_c 23.9750(2)
_cell_measurement_reflns_used 25
_cell_measurement_temperature 293(2)
_cell_measurement_theta_max 15
_cell_measurement_theta_min 10
_cell_volume 3523.73(13)
_computing_cell_refinement 'CAD-4 EXPRESS'
_computing_data_collection 'CAD-4 EXPRESS (Enraf-Nonius, 1994)'
_computing_data_reduction 'XCAD4 (Harms & Wocadlo, 1995)'
_computing_molecular_graphics 'ORTEP-3 for Windows (Farrugia, 1997)'
_computing_publication_material 'WinGX (Farrugia, 1999)'
_computing_structure_refinement 'SHELXL97 (Sheldrick, 1997)'
_computing_structure_solution 'SIR2002 (Burla et al, 2003)'
_diffrn_ambient_temperature 293(2)
_diffrn_measured_fraction_theta_full 0.990
_diffrn_measured_fraction_theta_max 0.990
_diffrn_measurement_device '\k-geometry diffractometer'
_diffrn_measurement_device_type 'Enraf-Nonius CAD-4'
_diffrn_measurement_method 'non-profiled \w'
_diffrn_radiation_monochromator graphite
_diffrn_radiation_source 'fine-focus sealed tube'
_diffrn_radiation_type MoK\a
_diffrn_radiation_wavelength 0.71073
_diffrn_reflns_av_R_equivalents 0.0057
_diffrn_reflns_av_sigmaI/netI 0.0305
_diffrn_reflns_limit_h_max 20
_diffrn_reflns_limit_h_min 0
_diffrn_reflns_limit_k_max 0
_diffrn_reflns_limit_k_min -11
_diffrn_reflns_limit_l_max 29
_diffrn_reflns_limit_l_min -29
_diffrn_reflns_number 7804
_diffrn_reflns_theta_full 26.00
_diffrn_reflns_theta_max 26.0
_diffrn_reflns_theta_min 2.42
_diffrn_standards_decay_% 3
_diffrn_standards_interval_time 120
_diffrn_standards_number 3
_exptl_absorpt_coefficient_mu 1.950
_exptl_absorpt_correction_T_max 0.907
_exptl_absorpt_correction_T_min 0.818
_exptl_absorpt_correction_type refdelf
_exptl_absorpt_process_details '(Walker & Stuart, 1983)'
_exptl_crystal_colour red
_exptl_crystal_density_diffrn 1.764
_exptl_crystal_density_method 'not measured'
_exptl_crystal_description prism
_exptl_crystal_F_000 1880
_exptl_crystal_size_max 0.1
_exptl_crystal_size_mid 0.1
_exptl_crystal_size_min 0.05
_refine_diff_density_max 0.883
_refine_diff_density_min -0.270
_refine_ls_extinction_method none
_refine_ls_goodness_of_fit_ref 1.053
_refine_ls_hydrogen_treatment constr
_refine_ls_matrix_type full
_refine_ls_number_parameters 439
_refine_ls_number_reflns 6840
_refine_ls_number_restraints 0
_refine_ls_restrained_S_all 1.053
_refine_ls_R_factor_all 0.0496
_refine_ls_R_factor_gt 0.0291
_refine_ls_shift/su_max 0.001
_refine_ls_shift/su_mean 0.000
_refine_ls_structure_factor_coef Fsqd
_refine_ls_weighting_details 'calc w = 1/[\s^2^(Fo^2^)+(0.0302P)^2^+2.4041P] where P = (Fo^2^+2Fc^2^)/3'
_refine_ls_weighting_scheme calc
_refine_ls_wR_factor_gt 0.0689
_refine_ls_wR_factor_ref 0.0758
_reflns_number_gt 5439
_reflns_number_total 6840
_reflns_threshold_expression I>2\s(I)
_cod_data_source_file dn6067.cif
_cod_data_source_block I
_cod_original_sg_symbol_H-M 'P 21/c'
_cod_database_code 2201969
_cod_database_fobs_code 2201969

loop_
_symmetry_equiv_pos_as_xyz
'x, y, z'
'-x, y+1/2, -z+1/2'
'-x, -y, -z'
'x, -y-1/2, z-1/2'

loop_
_atom_site_label
_atom_site_fract_x
_atom_site_fract_y
_atom_site_fract_z
_atom_site_U_iso_or_equiv
_atom_site_adp_type
_atom_site_calc_flag
_atom_site_refinement_flags
_atom_site_occupancy
_atom_site_disorder_assembly
_atom_site_disorder_group
_atom_site_type_symbol
Fe4 0.76290(2) -0.00444(5) 0.444371(15) 0.03405(10) Uani d . 1 . . Fe
Fe2 0.80230(2) 0.07918(4) 0.283024(15) 0.03270(10) Uani d . 1 . . Fe
Fe1 0.79409(2) 0.33984(4) 0.325608(16) 0.03439(10) Uani d . 1 . . Fe
Fe3 0.63667(3) 0.18250(5) 0.447769(17) 0.04380(12) Uani d . 1 . . Fe
S2 0.75392(4) 0.12990(7) 0.36268(3) 0.03065(14) Uani d . 1 . . S
S1 0.71198(4) 0.25515(8) 0.25075(3) 0.03809(16) Uani d . 1 . . S
P2 0.74270(5) -0.11885(10) 0.52125(3) 0.04369(19) Uani d . 1 . . P
P1 0.85180(5) 0.07617(9) 0.20256(3) 0.04316(19) Uani d . 1 . . P
O21 0.79639(15) -0.2602(3) 0.53904(10) 0.0645(7) Uani d . 1 . . O
O22 0.65508(14) -0.1905(3) 0.52530(9) 0.0529(6) Uani d . 1 . . O
O19 0.80124(17) -0.0090(3) 0.15257(10) 0.0695(7) Uani d . 1 . . O
O23 0.75084(16) -0.0126(3) 0.57373(9) 0.0630(7) Uani d . 1 . . O
O18 0.87479(16) 0.2303(3) 0.17949(9) 0.0619(7) Uani d . 1 . . O
O17 0.91101(16) 0.1346(3) 0.49995(11) 0.0725(8) Uani d . 1 . . O
O14 0.76774(17) 0.3887(3) 0.48772(12) 0.0757(8) Uani d . 1 . . O
O10 0.68105(16) 0.5599(3) 0.36427(11) 0.0652(7) Uani d . 1 . . O
C3 0.61045(17) 0.2184(3) 0.26613(12) 0.0404(7) Uani d . 1 . . C
O20 0.93739(15) -0.0088(3) 0.20017(11) 0.0637(7) Uani d . 1 . . O
O11 0.73815(16) -0.2213(3) 0.26874(11) 0.0686(7) Uani d . 1 . . O
O8 0.87576(16) 0.5267(3) 0.24892(11) 0.0691(7) Uani d . 1 . . O
O16 0.84553(16) -0.2562(3) 0.39805(11) 0.0678(7) Uani d . 1 . . O
C17 0.8521(2) 0.0827(4) 0.47903(12) 0.0457(7) Uani d . 1 . . C
O9 0.93293(16) 0.3850(3) 0.41159(11) 0.0783(8) Uani d . 1 . . O
C13 0.6018(2) 0.1498(5) 0.51519(15) 0.0632(10) Uani d . 1 . . C
O12 0.96298(15) 0.0281(3) 0.34428(11) 0.0687(7) Uani d . 1 . . O
O15 0.51202(19) 0.4075(4) 0.41617(13) 0.0924(10) Uani d . 1 . . O
C2 0.58772(17) 0.1604(3) 0.31622(12) 0.0397(6) Uani d . 1 . . C
C22 0.6274(2) -0.3194(4) 0.49328(15) 0.0605(9) Uani d . 1 . . C
H22A 0.6616 -0.3349 0.4639 0.091 Uiso calc R 1 . . H
H22B 0.5718 -0.3048 0.4771 0.091 Uiso calc R 1 . . H
H22C 0.6303 -0.4048 0.5174 0.091 Uiso calc R 1 . . H
C4 0.5510(2) 0.2482(4) 0.22167(14) 0.0562(9) Uani d . 1 . . C
H4 0.5664 0.2880 0.1886 0.067 Uiso calc R 1 . . H
O13 0.5763(2) 0.1359(4) 0.55720(11) 0.0968(11) Uani d . 1 . . O
C19 0.7157(3) 0.0236(6) 0.13496(17) 0.0932(16) Uani d . 1 . . C
H19A 0.6838 0.0016 0.1651 0.140 Uiso calc R 1 . . H
H19B 0.6969 -0.0360 0.1029 0.140 Uiso calc R 1 . . H
H19C 0.7099 0.1269 0.1253 0.140 Uiso calc R 1 . . H
C5 0.4698(2) 0.2197(5) 0.22574(16) 0.0707(11) Uani d . 1 . . C
H5 0.4305 0.2408 0.1957 0.085 Uiso calc R 1 . . H
C14 0.7192(2) 0.3053(4) 0.47116(14) 0.0550(8) Uani d . 1 . . C
C15 0.5590(2) 0.3164(4) 0.42831(15) 0.0610(9) Uani d . 1 . . C
C16 0.81208(19) -0.1596(4) 0.41623(12) 0.0430(7) Uani d . 1 . . C
C6 0.4468(2) 0.1601(5) 0.27430(17) 0.0713(11) Uani d . 1 . . C
H6 0.3920 0.1391 0.2770 0.086 Uiso calc R 1 . . H
C7 0.50442(19) 0.1314(4) 0.31873(15) 0.0564(9) Uani d . 1 . . C
H7 0.4879 0.0917 0.3515 0.068 Uiso calc R 1 . . H
C11 0.76216(18) -0.1024(4) 0.27324(12) 0.0410(7) Uani d . 1 . . C
C9 0.8786(2) 0.3647(4) 0.37881(13) 0.0470(7) Uani d . 1 . . C
C1 0.64672(16) 0.1255(3) 0.36597(11) 0.0348(6) Uani d . 1 . . C
C8 0.8441(2) 0.4542(3) 0.27815(13) 0.0460(7) Uani d . 1 . . C
C23 0.7347(3) -0.0624(6) 0.62907(14) 0.0963(16) Uani d . 1 . . C
H23A 0.6780 -0.0889 0.6282 0.144 Uiso calc R 1 . . H
H23B 0.7473 0.0162 0.6557 0.144 Uiso calc R 1 . . H
H23C 0.7682 -0.1473 0.6399 0.144 Uiso calc R 1 . . H
C12 0.9002(2) 0.0462(3) 0.31970(12) 0.0440(7) Uani d . 1 . . C
C10 0.72527(19) 0.4757(3) 0.34981(13) 0.0439(7) Uani d . 1 . . C
C18 0.9063(3) 0.2465(5) 0.12553(15) 0.0925(15) Uani d . 1 . . C
H18A 0.9614 0.2100 0.1283 0.139 Uiso calc R 1 . . H
H18B 0.9055 0.3496 0.1151 0.139 Uiso calc R 1 . . H
H18C 0.8727 0.1908 0.0976 0.139 Uiso calc R 1 . . H
C20 0.9440(3) -0.1629(4) 0.21242(17) 0.0690(11) Uani d . 1 . . C
H20A 0.9350 -0.1795 0.2508 0.103 Uiso calc R 1 . . H
H20B 0.9978 -0.1971 0.2067 0.103 Uiso calc R 1 . . H
H20C 0.9039 -0.2165 0.1881 0.103 Uiso calc R 1 . . H
C21 0.8839(2) -0.2621(6) 0.54557(19) 0.0947(16) Uani d . 1 . . C
H21A 0.9034 -0.2418 0.5101 0.142 Uiso calc R 1 . . H
H21B 0.9030 -0.3581 0.5587 0.142 Uiso calc R 1 . . H
H21C 0.9042 -0.1877 0.5723 0.142 Uiso calc R 1 . . H
S3 0.63088(4) -0.03414(9) 0.40670(3) 0.04137(17) Uani d . 1 . . S

loop_
_atom_site_aniso_label
_atom_site_aniso_U_11
_atom_site_aniso_U_22
_atom_site_aniso_U_33
_atom_site_aniso_U_12
_atom_site_aniso_U_13
_atom_site_aniso_U_23
Fe4 0.0334(2) 0.0367(2) 0.03162(19) 0.00256(18) 0.00186(15) 0.00352(16)
Fe2 0.0350(2) 0.0303(2) 0.03301(19) -0.00111(17) 0.00448(15) 0.00064(16)
Fe1 0.0343(2) 0.0295(2) 0.0388(2) -0.00182(17) 0.00194(16) 0.00149(16)
Fe3 0.0405(2) 0.0494(3) 0.0430(2) 0.0093(2) 0.01113(18) 0.0037(2)
S2 0.0296(3) 0.0313(3) 0.0305(3) 0.0008(3) 0.0015(2) 0.0019(3)
S1 0.0411(4) 0.0371(4) 0.0348(3) -0.0008(3) -0.0011(3) 0.0056(3)
P2 0.0479(5) 0.0480(5) 0.0352(4) 0.0051(4) 0.0048(3) 0.0074(3)
P1 0.0558(5) 0.0366(4) 0.0390(4) -0.0051(4) 0.0136(3) -0.0020(3)
O21 0.0599(15) 0.0706(17) 0.0634(14) 0.0205(13) 0.0094(12) 0.0271(13)
O22 0.0557(14) 0.0544(14) 0.0515(12) -0.0019(11) 0.0184(10) 0.0052(11)
O19 0.0834(19) 0.0752(18) 0.0507(13) -0.0152(15) 0.0108(13) -0.0183(12)
O23 0.0864(18) 0.0669(16) 0.0352(11) -0.0054(14) 0.0043(11) -0.0010(11)
O18 0.0953(19) 0.0472(14) 0.0467(12) -0.0135(13) 0.0237(12) 0.0034(10)
O17 0.0582(16) 0.090(2) 0.0650(15) -0.0183(15) -0.0130(13) -0.0078(14)
O14 0.0707(18) 0.0669(18) 0.0872(19) -0.0001(15) -0.0009(15) -0.0274(15)
O10 0.0655(16) 0.0542(15) 0.0772(17) 0.0216(13) 0.0141(13) -0.0025(13)
C3 0.0359(15) 0.0372(16) 0.0455(15) -0.0009(13) -0.0062(12) 0.0067(13)
O20 0.0665(16) 0.0559(15) 0.0741(16) 0.0022(13) 0.0316(13) 0.0045(12)
O11 0.0654(16) 0.0463(15) 0.0929(19) -0.0197(13) 0.0035(14) -0.0022(13)
O8 0.0765(18) 0.0563(15) 0.0764(17) -0.0147(14) 0.0165(14) 0.0217(13)
O16 0.0768(18) 0.0514(15) 0.0761(16) 0.0156(14) 0.0131(14) -0.0114(13)
C17 0.0482(18) 0.0517(19) 0.0364(15) 0.0042(16) 0.0018(13) 0.0030(14)
O9 0.0564(16) 0.094(2) 0.0778(17) -0.0130(15) -0.0233(14) 0.0029(16)
C13 0.060(2) 0.075(3) 0.058(2) 0.021(2) 0.0188(18) 0.0061(18)
O12 0.0436(14) 0.0779(18) 0.0806(17) 0.0088(13) -0.0096(13) 0.0040(14)
O15 0.080(2) 0.094(2) 0.105(2) 0.0491(19) 0.0188(17) 0.0151(18)
C2 0.0350(15) 0.0365(16) 0.0462(15) 0.0002(13) -0.0017(12) 0.0043(13)
C22 0.061(2) 0.055(2) 0.066(2) -0.0053(18) 0.0110(18) 0.0078(18)
C4 0.052(2) 0.060(2) 0.0523(18) -0.0045(17) -0.0133(15) 0.0160(16)
O13 0.106(2) 0.130(3) 0.0628(17) 0.032(2) 0.0443(17) 0.0189(18)
C19 0.087(3) 0.122(4) 0.064(2) 0.013(3) -0.022(2) -0.030(3)
C5 0.046(2) 0.083(3) 0.076(2) -0.005(2) -0.0250(18) 0.023(2)
C14 0.057(2) 0.059(2) 0.0498(18) 0.0125(18) 0.0071(16) -0.0094(16)
C15 0.057(2) 0.067(2) 0.062(2) 0.014(2) 0.0185(17) 0.0037(18)
C16 0.0435(17) 0.0439(18) 0.0408(15) -0.0002(15) 0.0011(13) 0.0065(13)
C6 0.0360(19) 0.087(3) 0.086(3) -0.0062(19) -0.0136(18) 0.027(2)
C7 0.0349(17) 0.066(2) 0.067(2) -0.0038(16) -0.0027(15) 0.0173(18)
C11 0.0368(16) 0.0428(18) 0.0437(15) -0.0013(14) 0.0059(12) 0.0012(13)
C9 0.0461(18) 0.0425(18) 0.0516(18) -0.0035(15) 0.0027(15) 0.0030(14)
C1 0.0279(14) 0.0387(15) 0.0378(14) -0.0001(12) 0.0032(11) 0.0047(12)
C8 0.0481(18) 0.0353(17) 0.0539(18) -0.0018(14) 0.0030(15) 0.0028(14)
C23 0.145(5) 0.110(4) 0.0361(18) -0.001(3) 0.021(2) 0.002(2)
C12 0.0449(18) 0.0411(17) 0.0470(16) 0.0017(14) 0.0097(14) 0.0019(13)
C10 0.0453(18) 0.0379(16) 0.0473(17) -0.0012(15) 0.0004(14) 0.0018(13)
C18 0.148(4) 0.082(3) 0.055(2) -0.029(3) 0.043(3) 0.010(2)
C20 0.074(3) 0.046(2) 0.092(3) 0.0116(19) 0.029(2) -0.0016(19)
C21 0.058(3) 0.133(4) 0.090(3) 0.028(3) -0.006(2) 0.045(3)
S3 0.0354(4) 0.0441(4) 0.0440(4) -0.0042(3) 0.0021(3) 0.0108(3)

loop_
_atom_type_symbol
_atom_type_description
_atom_type_scat_dispersion_real
_atom_type_scat_dispersion_imag
_atom_type_scat_source
C C 0.0033 0.0016 'International Tables Vol C Tables 4.2.6.8 and 6.1.1.4'
H H 0.0000 0.0000 'International Tables Vol C Tables 4.2.6.8 and 6.1.1.4'
O O 0.0106 0.0060 'International Tables Vol C Tables 4.2.6.8 and 6.1.1.4'
P P 0.1023 0.0942 'International Tables Vol C Tables 4.2.6.8 and 6.1.1.4'
S S 0.1246 0.1234 'International Tables Vol C Tables 4.2.6.8 and 6.1.1.4'
Fe Fe 0.3463 0.8444 'International Tables Vol C Tables 4.2.6.8 and 6.1.1.4'

loop_
_geom_angle_atom_site_label_1
_geom_angle_atom_site_label_2
_geom_angle_atom_site_label_3
_geom_angle
_geom_angle_publ_flag
C17 Fe4 C16 97.86(14) ?
C17 Fe4 P2 90.57(10) ?
C16 Fe4 P2 93.99(10) ?
C17 Fe4 S3 159.35(11) ?
C16 Fe4 S3 102.19(10) ?
P2 Fe4 S3 92.89(3) y
C17 Fe4 S2 97.81(10) ?
C16 Fe4 S2 94.45(9) ?
P2 Fe4 S2 167.17(3) y
S3 Fe4 S2 75.89(3) y
C17 Fe4 Fe3 107.95(11) ?
C16 Fe4 Fe3 152.70(10) ?
P2 Fe4 Fe3 94.49(3) y
S3 Fe4 Fe3 51.49(2) y
S2 Fe4 Fe3 73.74(2) y
C11 Fe2 C12 102.46(14) ?
C11 Fe2 P1 92.43(10) ?
C12 Fe2 P1 91.58(10) ?
C11 Fe2 S2 98.09(10) ?
C12 Fe2 S2 90.10(10) ?
P1 Fe2 S2 168.73(3) y
C11 Fe2 S1 112.56(10) ?
C12 Fe2 S1 144.83(11) ?
P1 Fe2 S1 90.15(3) y
S2 Fe2 S1 82.10(3) y
C11 Fe2 Fe1 149.47(10) ?
C12 Fe2 Fe1 92.38(10) ?
P1 Fe2 Fe1 113.92(3) y
S2 Fe2 Fe1 54.86(2) y
S1 Fe2 Fe1 55.29(2) y
C9 Fe1 C8 90.32(14) ?
C9 Fe1 C10 98.63(14) ?
C8 Fe1 C10 99.41(14) ?
C9 Fe1 S2 93.64(10) ?
C8 Fe1 S2 156.54(10) ?
C10 Fe1 S2 102.82(10) ?
C9 Fe1 S1 163.02(11) ?
C8 Fe1 S1 88.00(10) ?
C10 Fe1 S1 98.31(10) ?
S2 Fe1 S1 81.52(3) y
C9 Fe1 Fe2 109.03(11) ?
C8 Fe1 Fe2 102.86(10) ?
C10 Fe1 Fe2 144.05(10) ?
S2 Fe1 Fe2 54.08(2) y
S1 Fe1 Fe2 55.11(2) y
C15 Fe3 C14 99.20(17) ?
C15 Fe3 C13 93.09(16) ?
C14 Fe3 C13 97.29(17) ?
C15 Fe3 C1 92.99(14) ?
C14 Fe3 C1 108.25(13) ?
C13 Fe3 C1 152.39(16) ?
C15 Fe3 S3 119.60(13) ?
C14 Fe3 S3 133.30(11) ?
C13 Fe3 S3 104.92(14) ?
C1 Fe3 S3 49.40(8) ?
C15 Fe3 Fe4 162.26(11) ?
C14 Fe3 Fe4 80.50(11) ?
C13 Fe3 Fe4 104.56(12) ?
C1 Fe3 Fe4 70.56(8) y
S3 Fe3 Fe4 54.51(2) y
C1 S2 Fe2 119.56(9) y
C1 S2 Fe1 112.28(10) y
Fe2 S2 Fe1 71.06(2) y
C1 S2 Fe4 85.30(9) y
Fe2 S2 Fe4 129.66(3) y
Fe1 S2 Fe4 142.92(3) y
C3 S1 Fe2 113.33(10) y
C3 S1 Fe1 112.88(10) y
Fe2 S1 Fe1 69.60(2) y
O23 P2 O21 106.22(14) ?
O23 P2 O22 101.11(13) ?
O21 P2 O22 98.00(13) ?
O23 P2 Fe4 112.55(10) ?
O21 P2 Fe4 118.48(9) ?
O22 P2 Fe4 118.12(9) ?
O18 P1 O19 106.94(14) ?
O18 P1 O20 99.33(14) ?
O19 P1 O20 97.45(15) ?
O18 P1 Fe2 115.74(9) ?
O19 P1 Fe2 117.48(10) ?
O20 P1 Fe2 117.01(10) ?
C21 O21 P2 124.3(3) ?
C22 O22 P2 121.9(2) ?
C19 O19 P1 122.1(3) ?
C23 O23 P2 122.3(3) ?
C18 O18 P1 122.1(2) ?
C4 C3 C2 119.9(3) y
C4 C3 S1 113.6(2) y
C2 C3 S1 126.5(2) y
C20 O20 P1 120.3(2) ?
O17 C17 Fe4 177.1(3) ?
O13 C13 Fe3 175.8(3) ?
C3 C2 C7 117.6(3) y
C3 C2 C1 123.7(3) y
C7 C2 C1 118.6(3) y
O22 C22 H22A 109.5 ?
O22 C22 H22B 109.5 ?
H22A C22 H22B 109.5 ?
O22 C22 H22C 109.5 ?
H22A C22 H22C 109.5 ?
H22B C22 H22C 109.5 ?
C5 C4 C3 121.0(3) y
C5 C4 H4 119.5 ?
C3 C4 H4 119.5 ?
O19 C19 H19A 109.5 ?
O19 C19 H19B 109.5 ?
H19A C19 H19B 109.5 ?
O19 C19 H19C 109.5 ?
H19A C19 H19C 109.5 ?
H19B C19 H19C 109.5 ?
C6 C5 C4 119.8(3) y
C6 C5 H5 120.1 ?
C4 C5 H5 120.1 ?
O14 C14 Fe3 175.3(3) ?
O15 C15 Fe3 176.7(4) ?
O16 C16 Fe4 177.9(3) ?
C7 C6 C5 120.1(3) y
C7 C6 H6 120.0 ?
C5 C6 H6 120.0 ?
C6 C7 C2 121.7(3) ?
C6 C7 H7 119.2 ?
C2 C7 H7 119.2 ?
O11 C11 Fe2 177.4(3) ?
O9 C9 Fe1 177.6(3) ?
C2 C1 S3 119.4(2) y
C2 C1 S2 121.5(2) y
S3 C1 S2 104.57(14) y
C2 C1 Fe3 126.8(2) y
S3 C1 Fe3 69.10(9) y
S2 C1 Fe3 103.02(13) y
O8 C8 Fe1 179.2(3) ?
O23 C23 H23A 109.5 ?
O23 C23 H23B 109.5 ?
H23A C23 H23B 109.5 ?
O23 C23 H23C 109.5 ?
H23A C23 H23C 109.5 ?
H23B C23 H23C 109.5 ?
O12 C12 Fe2 178.1(3) ?
O10 C10 Fe1 178.7(3) ?
O18 C18 H18A 109.5 ?
O18 C18 H18B 109.5 ?
H18A C18 H18B 109.5 ?
O18 C18 H18C 109.5 ?
H18A C18 H18C 109.5 ?
H18B C18 H18C 109.5 ?
O20 C20 H20A 109.5 ?
O20 C20 H20B 109.5 ?
H20A C20 H20B 109.5 ?
O20 C20 H20C 109.5 ?
H20A C20 H20C 109.5 ?
H20B C20 H20C 109.5 ?
O21 C21 H21A 109.5 ?
O21 C21 H21B 109.5 ?
H21A C21 H21B 109.5 ?
O21 C21 H21C 109.5 ?
H21A C21 H21C 109.5 ?
H21B C21 H21C 109.5 ?
C1 S3 Fe3 61.50(9) y
C1 S3 Fe4 85.99(9) y
Fe3 S3 Fe4 74.01(3) y

loop_
_geom_bond_atom_site_label_1
_geom_bond_atom_site_label_2
_geom_bond_site_symmetry_2
_geom_bond_distance
_geom_bond_publ_flag
Fe4 C17 . 1.782(3) ?
Fe4 C16 . 1.784(3) ?
Fe4 P2 . 2.1695(8) y
Fe4 S3 . 2.2697(8) y
Fe4 S2 . 2.2920(7) y
Fe4 Fe3 . 2.6798(6) y
Fe2 C11 . 1.768(3) ?
Fe2 C12 . 1.770(3) ?
Fe2 P1 . 2.1776(8) y
Fe2 S2 . 2.1986(7) y
Fe2 S1 . 2.2472(8) ?
Fe2 Fe1 . 2.5679(5) y
Fe1 C9 . 1.790(3) ?
Fe1 C8 . 1.800(3) ?
Fe1 C10 . 1.806(3) ?
Fe1 S2 . 2.2201(8) y
Fe1 S1 . 2.2522(8) y
Fe3 C15 . 1.779(4) ?
Fe3 C14 . 1.790(4) ?
Fe3 C13 . 1.800(4) ?
Fe3 C1 . 2.052(3) y
Fe3 S3 . 2.1813(9) y
S2 C1 . 1.773(3) y
S1 C3 . 1.781(3) y
P2 O23 . 1.574(2) ?
P2 O21 . 1.579(2) ?
P2 O22 . 1.591(2) ?
P1 O18 . 1.556(2) ?
P1 O19 . 1.577(2) ?
P1 O20 . 1.608(3) ?
O21 C21 . 1.430(4) ?
O22 C22 . 1.437(4) ?
O19 C19 . 1.451(5) ?
O23 C23 . 1.453(4) ?
O18 C18 . 1.454(4) ?
O17 C17 . 1.140(4) ?
O14 C14 . 1.134(4) ?
O10 C10 . 1.131(4) ?
C3 C4 . 1.388(4) y
C3 C2 . 1.399(4) y
O20 C20 . 1.420(4) ?
O11 C11 . 1.141(4) ?
O8 C8 . 1.128(4) ?
O16 C16 . 1.141(4) ?
O9 C9 . 1.135(4) ?
C13 O13 . 1.141(4) ?
O12 C12 . 1.140(4) ?
O15 C15 . 1.141(4) ?
C2 C7 . 1.402(4) y
C2 C1 . 1.483(4) y
C22 H22A . 0.9600 ?
C22 H22B . 0.9600 ?
C22 H22C . 0.9600 ?
C4 C5 . 1.374(5) ?
C4 H4 . 0.9300 ?
C19 H19A . 0.9600 ?
C19 H19B . 0.9600 ?
C19 H19C . 0.9600 ?
C5 C6 . 1.373(5) ?
C5 H5 . 0.9300 ?
C6 C7 . 1.367(5) ?
C6 H6 . 0.9300 ?
C7 H7 . 0.9300 ?
C1 S3 . 1.773(3) y
C23 H23A . 0.9600 ?
C23 H23B . 0.9600 ?
C23 H23C . 0.9600 ?
C18 H18A . 0.9600 ?
C18 H18B . 0.9600 ?
C18 H18C . 0.9600 ?
C20 H20A . 0.9600 ?
C20 H20B . 0.9600 ?
C20 H20C . 0.9600 ?
C21 H21A . 0.9600 ?
C21 H21B . 0.9600 ?
C21 H21C . 0.9600 ?
